data_2023469
loop_
_publ_author_name
'Li, Yi'
'Xie, Wang'
'Lin, Chen'

_publ_section_title
;
 An Ni-based coordination polymer with a bamboo-like crystal structure.
;
_journal_coeditor_code NX2022
_journal_issue 'Pt 5'
_journal_name_full 'Acta crystallographica. Section E, Crystallographic communications'
_journal_page_first 377
_journal_page_last 380
_journal_paper_doi 10.1107/S2056989025002993
_journal_volume 81
_journal_year 2025
_chemical_formula_iupac '[Ni2 (C30 H10 N2 O12) (C12 H8 N6 S1)2 (H2 O1)4], 2(C3 H7 N O), H2 O'
_chemical_formula_moiety 'C54 H34 N14 Ni2 O16 S2, 2(C3 H7 N O), H2 O'
_chemical_formula_sum 'C60 H50 N16 Ni2 O19 S2'
_chemical_formula_weight 1480.70
_chemical_name_systematic
Poly[tetraaquabis[4,7-bis(1<i>H</i>-pyrazol-4-yl)benzo[<i>c</i>][1,2,5]thiadiazole][\m~4~-5,5'-(1,3,6,8-tetraoxo-1,3,6,8-tetrahydrobenzo[<i>lmn</i>][3,8]phenanthroline-2,7-diyl)diisophthalato]dinickel(II)]
_space_group_crystal_system triclinic
_space_group_IT_number 2
_space_group_name_Hall '-P 1'
_space_group_name_H-M_alt 'P -1'
_atom_sites_solution_hydrogens mixed
_audit_creation_method
;
Olex2 1.5
(compiled 2024.02.16 svn.r378c4104 for OlexSys, GUI svn.r6928)
;
_cell_angle_alpha 81.511(3)
_cell_angle_beta 75.790(3)
_cell_angle_gamma 75.920(3)
_cell_formula_units_Z 1
_cell_length_a 9.5384(4)
_cell_length_b 10.1543(4)
_cell_length_c 16.2521(8)
_cell_measurement_reflns_used 7699
_cell_measurement_temperature 193(2)
_cell_measurement_theta_max 68.133
_cell_measurement_theta_min 4.509
_cell_volume 1473.62(11)
_computing_cell_refinement
;
SAINT V8.40B (Bruker, 2016)
;
_computing_data_collection
;
APEX2 (Bruker, 2016)
;
_computing_data_reduction
;
SAINT V8.40B (Bruker, 2016)
;
_computing_molecular_graphics
;
Olex2 1.5 (Dolomanov <i>et al.</i>,  2009)
;
_computing_publication_material
;
Olex2 1.5 (Dolomanov <i>et al.</i>,  2009)
;
_computing_structure_refinement
;
<i>SHELXL2018/3</i> (Sheldrick, 2015)
;
_computing_structure_solution
;
<i>olex2.solve</i> 1.5 (Bourhis <i>et al.</i>,  2015)
;
_diffrn_ambient_temperature 193(2)
_diffrn_detector_area_resol_mean 7.4
_diffrn_measured_fraction_theta_full 0.994
_diffrn_measured_fraction_theta_max 0.992
_diffrn_measurement_device 'three-circle diffractometer'
_diffrn_measurement_device_type 'Bruker PHOTON-II area detector'
_diffrn_measurement_method 'phi and omega scans'
_diffrn_radiation_type CuK\a
_diffrn_radiation_wavelength 1.54178
_diffrn_reflns_av_R_equivalents 0.0679
_diffrn_reflns_av_unetI/netI 0.0489
_diffrn_reflns_limit_h_max 11
_diffrn_reflns_limit_h_min -11
_diffrn_reflns_limit_k_max 12
_diffrn_reflns_limit_k_min -12
_diffrn_reflns_limit_l_max 19
_diffrn_reflns_limit_l_min -19
_diffrn_reflns_number 24224
_diffrn_reflns_theta_full 67.679
_diffrn_reflns_theta_max 68.605
_diffrn_reflns_theta_min 2.817
_exptl_absorpt_coefficient_mu 2.269
_exptl_absorpt_correction_T_max 0.7531
_exptl_absorpt_correction_T_min 0.5439
_exptl_absorpt_correction_type multi-scan
_exptl_absorpt_process_details
;
(SADABS; Krause <i>et al.</i>,  2015)
;
_exptl_crystal_colour 'dull greenish green'
_exptl_crystal_density_diffrn 1.669
_exptl_crystal_density_method 'not measured'
_exptl_crystal_description block
_exptl_crystal_F_000 762
_exptl_crystal_size_max 0.16
_exptl_crystal_size_mid 0.12
_exptl_crystal_size_min 0.11
_refine_diff_density_max 1.463
_refine_diff_density_min -1.036
_refine_ls_extinction_method none
_refine_ls_goodness_of_fit_ref 1.057
_refine_ls_hydrogen_treatment constr
_refine_ls_matrix_type full
_refine_ls_number_parameters 455
_refine_ls_number_reflns 5414
_refine_ls_number_restraints 0
_refine_ls_restrained_S_all 1.057
_refine_ls_R_factor_all 0.0937
_refine_ls_R_factor_gt 0.0764
_refine_ls_shift/su_max 0.000
_refine_ls_shift/su_mean 0.000
_refine_ls_structure_factor_coef Fsqd
_refine_ls_weighting_details 'w=1/[\s^2^(Fo^2^)+(0.1781P)^2^+0.7895P] where P=(Fo^2^+2Fc^2^)/3'
_refine_ls_weighting_scheme calc
_refine_ls_wR_factor_gt 0.2316
_refine_ls_wR_factor_ref 0.2474
_reflns_number_gt 4005
_reflns_number_total 5414
_reflns_threshold_expression 'I > 2\s(I)'
_cod_data_source_file nx2022.cif
_cod_data_source_block I
_cod_depositor_comments 'Adding full bibliography for 2023469.cif.'
_cod_original_cell_volume 1473.62(12)
_cod_database_code 2023469
_shelx_space_group_comment
;
The symmetry employed for this shelxl refinement is uniquely defined
by the following loop, which should always be used as a source of
symmetry information in preference to the above space-group names.
They are only intended as comments.
;
_shelx_estimated_absorpt_t_min 0.713
_shelx_estimated_absorpt_t_max 0.788

loop_
_space_group_symop_operation_xyz
'x, y, z'
'-x, -y, -z'

loop_
_atom_site_type_symbol
_atom_site_label
_atom_site_fract_x
_atom_site_fract_y
_atom_site_fract_z
_atom_site_U_iso_or_equiv
_atom_site_adp_type
_atom_site_calc_flag
_atom_site_occupancy
_atom_site_disorder_assembly
_atom_site_disorder_group
Ni Ni1 0.57153(8) 0.31000(7) 0.84217(5) 0.0304(3) Uani d 1 . .
S S1 1.29018(14) 0.30007(14) 0.39030(9) 0.0450(4) Uani d 1 . .
O O1 0.4971(4) 0.5137(3) 0.8127(2) 0.0341(7) Uani d 1 . .
O O2 0.5865(3) 0.6001(3) 0.9027(2) 0.0335(7) Uani d 1 . .
O O3 0.3923(4) 0.3157(3) 0.9478(2) 0.0378(8) Uani d 1 . .
H H3A 0.418410 0.332432 0.992361 0.057 Uiso d 1 . .
H H3B 0.321320 0.385253 0.939452 0.057 Uiso d 1 . .
O O4 0.6859(4) 0.3342(3) 0.9272(2) 0.0359(7) Uani d 1 . .
H H4A 0.680119 0.420791 0.928462 0.054 Uiso d 1 . .
H H4B 0.779938 0.300760 0.908602 0.054 Uiso d 1 . .
O O5 0.5926(4) 1.0963(3) 0.8525(2) 0.0349(7) Uani d 1 . .
O O6 0.4480(4) 1.2335(3) 0.7751(2) 0.0337(7) Uani d 1 . .
O O7 0.4323(4) 0.8766(4) 0.5411(2) 0.0492(9) Uani d 1 . .
O O8 0.0255(4) 0.9415(4) 0.7567(2) 0.0496(10) Uani d 1 . .
N N1 0.7439(4) 0.3085(4) 0.7351(3) 0.0359(9) Uani d 1 . .
N N2 0.8912(5) 0.2834(4) 0.7296(3) 0.0393(9) Uani d 1 . .
H H2 0.933374 0.260189 0.773567 0.047 Uiso calc 1 . .
N N3 1.1602(5) 0.3014(4) 0.4758(3) 0.0423(10) Uani d 1 . .
N N4 1.1933(5) 0.3483(4) 0.3182(3) 0.0408(10) Uani d 1 . .
N N5 1.0322(5) 0.4553(5) 0.0894(3) 0.0454(10) Uani d 1 . .
H H5 1.094565 0.446406 0.039685 0.055 Uiso calc 1 . .
N N6 0.8855(5) 0.5163(5) 0.0989(3) 0.0416(10) Uani d 1 . .
N N7 0.2282(4) 0.9214(4) 0.6484(2) 0.0311(8) Uani d 1 . .
C C1 0.7268(6) 0.3386(5) 0.6562(3) 0.0396(11) Uani d 1 . .
H H1 0.633402 0.359982 0.640809 0.048 Uiso calc 1 . .
C C2 0.8620(5) 0.3357(5) 0.5972(3) 0.0358(10) Uani d 1 . .
C C3 0.9646(6) 0.2981(5) 0.6490(3) 0.0372(10) Uani d 1 . .
H H3 1.069080 0.285286 0.630045 0.045 Uiso calc 1 . .
C C4 0.8869(5) 0.3612(5) 0.5052(3) 0.0363(10) Uani d 1 . .
C C5 0.7710(6) 0.4059(5) 0.4641(3) 0.0410(11) Uani d 1 . .
H H5A 0.672881 0.419811 0.497727 0.049 Uiso calc 1 . .
C C6 0.7905(6) 0.4322(6) 0.3745(3) 0.0434(12) Uani d 1 . .
H H6 0.704894 0.463219 0.351132 0.052 Uiso calc 1 . .
C C7 0.9277(5) 0.4149(5) 0.3194(3) 0.0346(10) Uani d 1 . .
C C8 1.0512(6) 0.3685(5) 0.3594(3) 0.0356(10) Uani d 1 . .
C C9 1.0309(6) 0.3426(5) 0.4498(3) 0.0361(10) Uani d 1 . .
C C10 0.9456(5) 0.4426(5) 0.2269(3) 0.0368(10) Uani d 1 . .
C C11 0.8347(6) 0.5097(5) 0.1819(3) 0.0393(11) Uani d 1 . .
H H11 0.734986 0.545945 0.208585 0.047 Uiso calc 1 . .
C C12 1.0702(6) 0.4106(6) 0.1641(3) 0.0434(12) Uani d 1 . .
H H12 1.166018 0.364911 0.172088 0.052 Uiso calc 1 . .
C C13 0.5182(5) 0.6112(4) 0.8442(3) 0.0292(9) Uani d 1 . .
C C14 0.4599(5) 0.7526(4) 0.8049(3) 0.0293(9) Uani d 1 . .
C C15 0.3696(5) 0.7719(4) 0.7469(3) 0.0313(9) Uani d 1 . .
H H15 0.340778 0.696185 0.732957 0.038 Uiso calc 1 . .
C C16 0.3218(5) 0.9009(5) 0.7094(3) 0.0320(10) Uani d 1 . .
C C17 0.3612(5) 1.0118(4) 0.7286(3) 0.0323(10) Uani d 1 . .
H H17 0.326368 1.100122 0.702890 0.039 Uiso calc 1 . .
C C18 0.4529(5) 0.9944(4) 0.7863(3) 0.0295(9) Uani d 1 . .
C C19 0.5010(5) 0.8645(4) 0.8249(3) 0.0306(9) Uani d 1 . .
H H19 0.561972 0.852347 0.864919 0.037 Uiso calc 1 . .
C C20 0.5006(5) 1.1154(4) 0.8060(3) 0.0309(9) Uani d 1 . .
C C21 0.2983(5) 0.9141(5) 0.5622(3) 0.0344(10) Uani d 1 . .
C C22 0.0752(5) 0.9435(5) 0.6811(3) 0.0323(10) Uani d 1 . .
C C23 -0.0198(5) 0.9732(4) 0.6173(3) 0.0314(10) Uani d 1 . .
C C24 0.0452(5) 0.9811(4) 0.5302(3) 0.0298(9) Uani d 1 . .
C C25 -0.1718(5) 0.9988(5) 0.6451(3) 0.0358(10) Uani d 1 . .
H H25 -0.214907 0.991401 0.704439 0.043 Uiso calc 1 . .
C C26 -0.2624(6) 1.0358(5) 0.5860(3) 0.0381(11) Uani d 1 . .
H H26 -0.367033 1.053781 0.605420 0.046 Uiso calc 1 . .
C C27 -0.2012(5) 1.0462(4) 0.5001(3) 0.0309(9) Uani d 1 . .
O O9 0.0216(4) 0.7746(4) 1.1156(2) 0.0448(9) Uani d 1 . .
N N8 -0.0606(5) 0.8531(5) 0.9943(3) 0.0427(10) Uani d 1 . .
C C28 0.0864(7) 0.8243(7) 0.9386(4) 0.0523(14) Uani d 1 . .
H H28A 0.112379 0.728549 0.926460 0.078 Uiso calc 1 . .
H H28B 0.159091 0.841639 0.966780 0.078 Uiso calc 1 . .
H H28C 0.086624 0.883241 0.885104 0.078 Uiso calc 1 . .
C C29 -0.1853(7) 0.9179(6) 0.9545(4) 0.0526(14) Uani d 1 . .
H H29A -0.168246 1.004746 0.923080 0.079 Uiso calc 1 . .
H H29B -0.276681 0.934675 0.998658 0.079 Uiso calc 1 . .
H H29C -0.194565 0.857833 0.915068 0.079 Uiso calc 1 . .
C C30 -0.0785(6) 0.8241(5) 1.0773(3) 0.0415(11) Uani d 1 . .
H H30 -0.176878 0.842806 1.110522 0.050 Uiso calc 1 . .
O O10 0.584(3) 0.692(2) 0.4066(17) 0.217(12) Uani d 0.5 . .
H H10A 0.539592 0.746254 0.446417 0.326 Uiso d 0.5 . .
H H10B 0.557502 0.736204 0.360787 0.326 Uiso d 0.5 . .

loop_
_atom_site_aniso_label
_atom_site_aniso_U_11
_atom_site_aniso_U_22
_atom_site_aniso_U_33
_atom_site_aniso_U_12
_atom_site_aniso_U_13
_atom_site_aniso_U_23
Ni1 0.0285(5) 0.0232(4) 0.0429(5) -0.0058(3) -0.0149(3) -0.0012(3)
S1 0.0326(7) 0.0497(8) 0.0521(8) -0.0048(5) -0.0156(5) 0.0007(6)
O1 0.0359(18) 0.0220(15) 0.0500(19) -0.0064(13) -0.0215(14) -0.0001(13)
O2 0.0311(17) 0.0249(15) 0.0477(18) -0.0025(13) -0.0198(14) -0.0004(13)
O3 0.0331(17) 0.0382(18) 0.0457(19) -0.0060(14) -0.0160(14) -0.0057(14)
O4 0.0321(17) 0.0288(16) 0.0497(19) -0.0045(13) -0.0172(14) -0.0027(13)
O5 0.0336(17) 0.0254(16) 0.0515(19) -0.0069(13) -0.0217(14) -0.0001(13)
O6 0.0335(17) 0.0216(15) 0.0504(19) -0.0044(12) -0.0202(14) -0.0015(13)
O7 0.0244(18) 0.069(3) 0.054(2) -0.0009(17) -0.0190(15) -0.0023(18)
O8 0.0354(19) 0.071(3) 0.042(2) -0.0040(18) -0.0182(15) 0.0006(17)
N1 0.032(2) 0.033(2) 0.045(2) -0.0080(16) -0.0119(17) -0.0034(16)
N2 0.037(2) 0.036(2) 0.047(2) -0.0058(18) -0.0170(18) -0.0021(17)
N3 0.042(2) 0.036(2) 0.052(2) -0.0081(18) -0.0181(19) 0.0003(18)
N4 0.032(2) 0.038(2) 0.054(3) -0.0078(17) -0.0136(18) -0.0016(18)
N5 0.036(2) 0.057(3) 0.042(2) -0.010(2) -0.0089(18) -0.0025(19)
N6 0.035(2) 0.046(2) 0.045(2) -0.0084(19) -0.0124(18) -0.0032(18)
N7 0.0269(19) 0.0271(18) 0.043(2) -0.0060(15) -0.0174(15) 0.0019(15)
C1 0.040(3) 0.034(2) 0.048(3) -0.007(2) -0.017(2) -0.003(2)
C2 0.035(3) 0.028(2) 0.047(3) -0.0097(19) -0.014(2) -0.0032(19)
C3 0.035(3) 0.034(2) 0.045(3) -0.009(2) -0.014(2) -0.0008(19)
C4 0.035(3) 0.030(2) 0.049(3) -0.0120(19) -0.013(2) -0.0020(19)
C5 0.031(3) 0.047(3) 0.047(3) -0.011(2) -0.008(2) -0.004(2)
C6 0.033(3) 0.049(3) 0.053(3) -0.008(2) -0.018(2) -0.006(2)
C7 0.030(2) 0.031(2) 0.045(3) -0.0070(19) -0.0131(19) -0.0036(19)
C8 0.034(2) 0.028(2) 0.046(3) -0.0090(19) -0.012(2) -0.0013(19)
C9 0.037(3) 0.028(2) 0.048(3) -0.0105(19) -0.015(2) -0.0026(19)
C10 0.030(2) 0.033(2) 0.049(3) -0.0072(19) -0.014(2) -0.002(2)
C11 0.032(2) 0.037(3) 0.051(3) -0.005(2) -0.014(2) -0.005(2)
C12 0.033(3) 0.052(3) 0.047(3) -0.008(2) -0.014(2) -0.003(2)
C13 0.026(2) 0.024(2) 0.041(2) -0.0089(17) -0.0120(17) 0.0002(17)
C14 0.023(2) 0.024(2) 0.041(2) -0.0011(17) -0.0110(17) -0.0022(17)
C15 0.026(2) 0.025(2) 0.046(3) -0.0068(17) -0.0114(18) -0.0031(18)
C16 0.029(2) 0.031(2) 0.040(2) -0.0063(18) -0.0171(18) -0.0003(18)
C17 0.028(2) 0.023(2) 0.044(3) -0.0019(17) -0.0125(18) 0.0003(17)
C18 0.022(2) 0.023(2) 0.046(2) -0.0056(16) -0.0113(17) -0.0028(17)
C19 0.026(2) 0.029(2) 0.039(2) -0.0058(17) -0.0133(18) -0.0024(18)
C20 0.026(2) 0.026(2) 0.041(2) -0.0044(17) -0.0091(18) -0.0024(17)
C21 0.032(2) 0.030(2) 0.046(3) -0.0068(19) -0.0196(19) -0.0001(18)
C22 0.029(2) 0.029(2) 0.043(3) -0.0054(18) -0.0180(19) 0.0018(18)
C23 0.028(2) 0.025(2) 0.044(2) -0.0060(18) -0.0168(19) -0.0001(17)
C24 0.028(2) 0.021(2) 0.044(2) -0.0057(17) -0.0159(19) 0.0002(17)
C25 0.031(2) 0.034(2) 0.043(3) -0.0076(19) -0.0123(19) 0.0021(19)
C26 0.029(2) 0.038(3) 0.047(3) -0.005(2) -0.012(2) -0.001(2)
C27 0.025(2) 0.028(2) 0.043(2) -0.0047(17) -0.0150(18) -0.0008(17)
O9 0.0387(19) 0.050(2) 0.047(2) -0.0044(16) -0.0193(16) 0.0019(15)
N8 0.038(2) 0.044(2) 0.048(2) -0.0057(19) -0.0194(19) 0.0007(18)
C28 0.043(3) 0.062(4) 0.049(3) -0.007(3) -0.014(2) 0.001(3)
C29 0.046(3) 0.050(3) 0.065(4) -0.005(3) -0.029(3) 0.006(3)
C30 0.032(3) 0.038(3) 0.056(3) -0.008(2) -0.013(2) -0.001(2)
O10 0.29(3) 0.16(2) 0.22(2) -0.02(2) -0.11(2) -0.028(17)

loop_
_atom_type_symbol
_atom_type_description
_atom_type_scat_dispersion_real
_atom_type_scat_dispersion_imag
_atom_type_scat_source
C C 0.0181 0.0091 'International Tables Vol C Tables 4.2.6.8 and 6.1.1.4'
H H 0.0000 0.0000 'International Tables Vol C Tables 4.2.6.8 and 6.1.1.4'
N N 0.0311 0.0180 'International Tables Vol C Tables 4.2.6.8 and 6.1.1.4'
Ni Ni -3.0029 0.5091 'International Tables Vol C Tables 4.2.6.8 and 6.1.1.4'
O O 0.0492 0.0322 'International Tables Vol C Tables 4.2.6.8 and 6.1.1.4'
S S 0.3331 0.5567 'International Tables Vol C Tables 4.2.6.8 and 6.1.1.4'

loop_
_geom_angle_atom_site_label_1
_geom_angle_atom_site_label_2
_geom_angle_atom_site_label_3
_geom_angle_site_symmetry_1
_geom_angle_site_symmetry_3
_geom_angle
_geom_angle_publ_flag
O1 Ni1 O3 . . 89.17(14) y
O1 Ni1 O5 . 1_545 160.93(13) y
O1 Ni1 O6 . 1_545 98.70(12) y
O1 Ni1 N1 . . 89.40(15) y
O1 Ni1 C20 . 1_545 129.91(14) ?
O3 Ni1 O5 . 1_545 87.54(13) y
O3 Ni1 O6 . 1_545 87.96(13) y
O3 Ni1 C20 . 1_545 86.63(14) ?
O4 Ni1 O1 . . 95.34(13) y
O4 Ni1 O3 . . 84.78(14) y
O4 Ni1 O5 . 1_545 103.05(13) y
O4 Ni1 O6 . 1_545 164.09(13) y
O4 Ni1 N1 . . 96.72(15) y
O4 Ni1 C20 . 1_545 133.75(14) ?
O5 Ni1 O6 1_545 1_545 62.43(12) y
O5 Ni1 C20 1_545 1_545 31.13(13) ?
O6 Ni1 C20 1_545 1_545 31.31(14) ?
N1 Ni1 O3 . . 178.02(14) y
N1 Ni1 O5 . 1_545 93.37(15) y
N1 Ni1 O6 . 1_545 90.90(15) y
N1 Ni1 C20 . 1_545 93.24(16) ?
N4 S1 N3 . . 100.7(2) ?
C13 O1 Ni1 . . 127.5(3) ?
Ni1 O3 H3A . . 109.5 ?
Ni1 O3 H3B . . 109.5 ?
H3A O3 H3B . . 104.4 ?
Ni1 O4 H4A . . 109.2 ?
Ni1 O4 H4B . . 109.3 ?
H4A O4 H4B . . 104.5 ?
C20 O5 Ni1 . 1_565 88.3(3) ?
C20 O6 Ni1 . 1_565 87.8(3) ?
N2 N1 Ni1 . . 129.7(3) ?
C1 N1 Ni1 . . 124.8(4) ?
C1 N1 N2 . . 105.4(4) ?
N1 N2 H2 . . 124.3 ?
C3 N2 N1 . . 111.3(4) ?
C3 N2 H2 . . 124.3 ?
C9 N3 S1 . . 106.3(4) ?
C8 N4 S1 . . 106.5(4) ?
N6 N5 H5 . . 123.8 ?
C12 N5 H5 . . 123.8 ?
C12 N5 N6 . . 112.4(4) ?
C11 N6 N5 . . 104.0(4) ?
C21 N7 C16 . . 117.5(4) ?
C22 N7 C16 . . 117.0(4) ?
C22 N7 C21 . . 125.5(4) ?
N1 C1 H1 . . 123.8 ?
N1 C1 C2 . . 112.4(5) ?
C2 C1 H1 . . 123.8 ?
C1 C2 C4 . . 128.0(4) ?
C3 C2 C1 . . 102.7(4) ?
C3 C2 C4 . . 129.3(5) ?
N2 C3 C2 . . 108.2(5) ?
N2 C3 H3 . . 125.9 ?
C2 C3 H3 . . 125.9 ?
C5 C4 C2 . . 121.7(5) ?
C5 C4 C9 . . 114.7(5) ?
C9 C4 C2 . . 123.6(4) ?
C4 C5 H5A . . 118.2 ?
C4 C5 C6 . . 123.5(5) ?
C6 C5 H5A . . 118.2 ?
C5 C6 H6 . . 118.3 ?
C7 C6 C5 . . 123.3(5) ?
C7 C6 H6 . . 118.3 ?
C6 C7 C8 . . 115.0(4) ?
C6 C7 C10 . . 122.5(4) ?
C8 C7 C10 . . 122.4(4) ?
N4 C8 C7 . . 124.9(5) ?
N4 C8 C9 . . 113.7(4) ?
C9 C8 C7 . . 121.4(4) ?
N3 C9 C4 . . 125.1(5) ?
N3 C9 C8 . . 112.8(4) ?
C8 C9 C4 . . 122.1(4) ?
C11 C10 C7 . . 127.0(5) ?
C12 C10 C7 . . 129.1(4) ?
C12 C10 C11 . . 103.9(4) ?
N6 C11 C10 . . 112.2(5) ?
N6 C11 H11 . . 123.9 ?
C10 C11 H11 . . 123.9 ?
N5 C12 C10 . . 107.5(5) ?
N5 C12 H12 . . 126.3 ?
C10 C12 H12 . . 126.3 ?
O1 C13 O2 . . 125.5(4) ?
O1 C13 C14 . . 116.0(4) ?
O2 C13 C14 . . 118.5(4) ?
C15 C14 C13 . . 120.9(4) ?
C15 C14 C19 . . 119.4(4) ?
C19 C14 C13 . . 119.7(4) ?
C14 C15 H15 . . 120.0 ?
C16 C15 C14 . . 120.1(4) ?
C16 C15 H15 . . 120.0 ?
C15 C16 N7 . . 120.3(4) ?
C17 C16 N7 . . 118.6(4) ?
C17 C16 C15 . . 121.1(4) ?
C16 C17 H17 . . 120.2 ?
C16 C17 C18 . . 119.7(4) ?
C18 C17 H17 . . 120.2 ?
C17 C18 C20 . . 120.1(4) ?
C19 C18 C17 . . 119.6(4) ?
C19 C18 C20 . . 120.3(4) ?
C14 C19 C18 . . 120.1(4) ?
C14 C19 H19 . . 119.9 ?
C18 C19 H19 . . 119.9 ?
O5 C20 Ni1 . 1_565 60.6(2) ?
O5 C20 O6 . . 121.4(4) ?
O5 C20 C18 . . 119.1(4) ?
O6 C20 Ni1 . 1_565 60.9(2) ?
O6 C20 C18 . . 119.5(4) ?
C18 C20 Ni1 . 1_565 178.1(3) ?
O7 C21 N7 . . 120.4(4) ?
O7 C21 C27 . 2_576 123.0(5) ?
N7 C21 C27 . 2_576 116.6(4) ?
O8 C22 N7 . . 120.7(4) ?
O8 C22 C23 . . 123.0(4) ?
N7 C22 C23 . . 116.3(4) ?
C24 C23 C22 . . 119.9(4) ?
C25 C23 C22 . . 119.3(4) ?
C25 C23 C24 . . 120.7(4) ?
C23 C24 C24 . 2_576 119.9(5) ?
C23 C24 C27 . 2_576 121.8(4) ?
C24 C24 C27 2_576 2_576 118.3(5) ?
C23 C25 H25 . . 120.0 ?
C23 C25 C26 . . 120.0(5) ?
C26 C25 H25 . . 120.0 ?
C25 C26 H26 . . 119.8 ?
C27 C26 C25 . . 120.5(5) ?
C27 C26 H26 . . 119.8 ?
C24 C27 C21 2_576 2_576 119.3(4) ?
C26 C27 C21 . 2_576 120.1(4) ?
C26 C27 C24 . 2_576 120.6(4) ?
C28 N8 C29 . . 117.5(5) ?
C30 N8 C28 . . 120.7(4) ?
C30 N8 C29 . . 121.8(5) ?
N8 C28 H28A . . 109.5 ?
N8 C28 H28B . . 109.5 ?
N8 C28 H28C . . 109.5 ?
H28A C28 H28B . . 109.5 ?
H28A C28 H28C . . 109.5 ?
H28B C28 H28C . . 109.5 ?
N8 C29 H29A . . 109.5 ?
N8 C29 H29B . . 109.5 ?
N8 C29 H29C . . 109.5 ?
H29A C29 H29B . . 109.5 ?
H29A C29 H29C . . 109.5 ?
H29B C29 H29C . . 109.5 ?
O9 C30 N8 . . 125.4(5) ?
O9 C30 H30 . . 117.3 ?
N8 C30 H30 . . 117.3 ?
H10A O10 H10B . . 104.5 ?

loop_
_geom_bond_atom_site_label_1
_geom_bond_atom_site_label_2
_geom_bond_site_symmetry_2
_geom_bond_distance
_geom_bond_publ_flag
Ni1 O1 . 2.042(3) y
Ni1 O3 . 2.101(3) y
Ni1 O4 . 2.032(3) y
Ni1 O5 1_545 2.115(3) y
Ni1 O6 1_545 2.122(3) y
Ni1 N1 . 2.079(4) y
Ni1 C20 1_545 2.428(5) ?
S1 N3 . 1.618(5) ?
S1 N4 . 1.615(4) ?
O1 C13 . 1.257(5) ?
O2 C13 . 1.257(5) ?
O3 H3A . 0.8717 ?
O3 H3B . 0.8720 ?
O4 H4A . 0.8703 ?
O4 H4B . 0.8715 ?
O5 C20 . 1.256(6) ?
O6 C20 . 1.263(5) ?
O7 C21 . 1.217(6) ?
O8 C22 . 1.202(6) ?
N1 N2 . 1.348(6) ?
N1 C1 . 1.314(6) ?
N2 H2 . 0.8800 ?
N2 C3 . 1.330(7) ?
N3 C9 . 1.351(6) ?
N4 C8 . 1.336(6) ?
N5 H5 . 0.8800 ?
N5 N6 . 1.366(6) ?
N5 C12 . 1.335(7) ?
N6 C11 . 1.314(7) ?
N7 C16 . 1.452(5) ?
N7 C21 . 1.401(6) ?
N7 C22 . 1.399(6) ?
C1 H1 . 0.9500 ?
C1 C2 . 1.401(7) ?
C2 C3 . 1.393(7) ?
C2 C4 . 1.450(7) ?
C3 H3 . 0.9500 ?
C4 C5 . 1.380(7) ?
C4 C9 . 1.431(7) ?
C5 H5A . 0.9500 ?
C5 C6 . 1.415(7) ?
C6 H6 . 0.9500 ?
C6 C7 . 1.380(7) ?
C7 C8 . 1.432(7) ?
C7 C10 . 1.462(7) ?
C8 C9 . 1.428(7) ?
C10 C11 . 1.415(7) ?
C10 C12 . 1.370(7) ?
C11 H11 . 0.9500 ?
C12 H12 . 0.9500 ?
C13 C14 . 1.515(6) ?
C14 C15 . 1.390(6) ?
C14 C19 . 1.393(6) ?
C15 H15 . 0.9500 ?
C15 C16 . 1.380(6) ?
C16 C17 . 1.368(7) ?
C17 H17 . 0.9500 ?
C17 C18 . 1.398(6) ?
C18 C19 . 1.395(6) ?
C18 C20 . 1.510(6) ?
C19 H19 . 0.9500 ?
C21 C27 2_576 1.484(6) ?
C22 C23 . 1.491(6) ?
C23 C24 . 1.398(7) ?
C23 C25 . 1.380(7) ?
C24 C24 2_576 1.413(8) ?
C24 C27 2_576 1.419(6) ?
C25 H25 . 0.9500 ?
C25 C26 . 1.397(7) ?
C26 H26 . 0.9500 ?
C26 C27 . 1.375(7) ?
O9 C30 . 1.232(6) ?
N8 C28 . 1.459(7) ?
N8 C29 . 1.462(6) ?
N8 C30 . 1.315(7) ?
C28 H28A . 0.9800 ?
C28 H28B . 0.9800 ?
C28 H28C . 0.9800 ?
C29 H29A . 0.9800 ?
C29 H29B . 0.9800 ?
C29 H29C . 0.9800 ?
C30 H30 . 0.9500 ?
O10 H10A . 0.8701 ?
O10 H10B . 0.8699 ?

loop_
_geom_hbond_atom_site_label_D
_geom_hbond_atom_site_label_H
_geom_hbond_atom_site_label_A
_geom_hbond_site_symmetry_A
_geom_hbond_distance_DH
_geom_hbond_distance_HA
_geom_hbond_distance_DA
_geom_hbond_angle_DHA
_geom_hbond_publ_flag
O3 H3A O2 2_667 0.87 1.92 2.758(5) 162.2 yes
O3 H3B N6 2_666 0.87 2.18 2.986(5) 154.1 yes
O4 H4A O2 . 0.87 1.86 2.640(4) 148.4 yes
O4 H4B O9 2_667 0.87 1.83 2.695(5) 172.5 yes
N2 H2 O9 2_667 0.88 1.92 2.779(5) 166.3 yes
N5 H5 N6 2_765 0.88 2.20 2.956(6) 144.2 yes
C1 H1 O10 2_666 0.95 2.57 3.46(3) 155.4 yes
C11 H11 O1 2_666 0.95 2.54 3.210(6) 127.2 yes
C11 H11 O6 2_676 0.95 2.49 3.279(6) 141.0 yes
C12 H12 O2 2_766 0.95 2.46 3.168(6) 131.2 yes
C28 H28A N5 2_666 0.98 2.65 3.426(8) 136.4 yes
C28 H28B O4 2_667 0.98 2.72 3.414(6) 128.1 yes
C28 H28C O8 . 0.98 2.26 3.157(7) 151.4 yes
O10 H10A O7 . 0.87 2.08 2.95(3) 179.5 yes
O10 H10B O6 2_676 0.87 2.20 3.01(3) 155.4 yes

loop_
_geom_torsion_atom_site_label_1
_geom_torsion_atom_site_label_2
_geom_torsion_atom_site_label_3
_geom_torsion_atom_site_label_4
_geom_torsion_site_symmetry_1
_geom_torsion_site_symmetry_2
_geom_torsion_site_symmetry_3
_geom_torsion_site_symmetry_4
_geom_torsion
_geom_torsion_publ_flag
Ni1 O1 C13 O2 . . . . -2.5(7) ?
Ni1 O1 C13 C14 . . . . 175.2(3) ?
Ni1 O5 C20 O6 1_565 . . . 2.5(4) ?
Ni1 O5 C20 C18 1_565 . . . -177.8(4) ?
Ni1 O6 C20 O5 1_565 . . . -2.5(4) ?
Ni1 O6 C20 C18 1_565 . . . 177.8(4) ?
Ni1 N1 N2 C3 . . . . -177.3(3) ?
Ni1 N1 C1 C2 . . . . 177.0(3) ?
S1 N3 C9 C4 . . . . -178.5(4) ?
S1 N3 C9 C8 . . . . 0.7(5) ?
S1 N4 C8 C7 . . . . 178.6(4) ?
S1 N4 C8 C9 . . . . 0.1(5) ?
O1 C13 C14 C15 . . . . 9.4(6) ?
O1 C13 C14 C19 . . . . -168.5(4) ?
O2 C13 C14 C15 . . . . -172.8(4) ?
O2 C13 C14 C19 . . . . 9.4(7) ?
O8 C22 C23 C24 . . . . 176.5(5) ?
O8 C22 C23 C25 . . . . -0.5(7) ?
N1 N2 C3 C2 . . . . 0.2(5) ?
N1 C1 C2 C3 . . . . 0.9(6) ?
N1 C1 C2 C4 . . . . 179.0(4) ?
N2 N1 C1 C2 . . . . -0.8(5) ?
N3 S1 N4 C8 . . . . 0.2(4) ?
N4 S1 N3 C9 . . . . -0.5(4) ?
N4 C8 C9 N3 . . . . -0.6(6) ?
N4 C8 C9 C4 . . . . 178.7(4) ?
N5 N6 C11 C10 . . . . -1.2(6) ?
N6 N5 C12 C10 . . . . -0.3(6) ?
N7 C16 C17 C18 . . . . -179.2(4) ?
N7 C22 C23 C24 . . . . -1.6(6) ?
N7 C22 C23 C25 . . . . -178.6(4) ?
C1 N1 N2 C3 . . . . 0.3(5) ?
C1 C2 C3 N2 . . . . -0.6(5) ?
C1 C2 C4 C5 . . . . 6.4(8) ?
C1 C2 C4 C9 . . . . -173.6(5) ?
C2 C4 C5 C6 . . . . 179.9(5) ?
C2 C4 C9 N3 . . . . -1.0(8) ?
C2 C4 C9 C8 . . . . 179.9(4) ?
C3 C2 C4 C5 . . . . -176.0(5) ?
C3 C2 C4 C9 . . . . 4.0(8) ?
C4 C2 C3 N2 . . . . -178.7(5) ?
C4 C5 C6 C7 . . . . 0.3(9) ?
C5 C4 C9 N3 . . . . 179.1(5) ?
C5 C4 C9 C8 . . . . -0.1(7) ?
C5 C6 C7 C8 . . . . -0.3(8) ?
C5 C6 C7 C10 . . . . 180.0(5) ?
C6 C7 C8 N4 . . . . -178.3(5) ?
C6 C7 C8 C9 . . . . 0.1(7) ?
C6 C7 C10 C11 . . . . 11.2(8) ?
C6 C7 C10 C12 . . . . -168.5(5) ?
C7 C8 C9 N3 . . . . -179.1(4) ?
C7 C8 C9 C4 . . . . 0.1(7) ?
C7 C10 C11 N6 . . . . -178.7(5) ?
C7 C10 C12 N5 . . . . 179.4(5) ?
C8 C7 C10 C11 . . . . -168.5(5) ?
C8 C7 C10 C12 . . . . 11.8(8) ?
C9 C4 C5 C6 . . . . -0.1(7) ?
C10 C7 C8 N4 . . . . 1.4(8) ?
C10 C7 C8 C9 . . . . 179.8(4) ?
C11 C10 C12 N5 . . . . -0.4(6) ?
C12 N5 N6 C11 . . . . 1.0(6) ?
C12 C10 C11 N6 . . . . 1.1(6) ?
C13 C14 C15 C16 . . . . -177.7(4) ?
C13 C14 C19 C18 . . . . 177.3(4) ?
C14 C15 C16 N7 . . . . 179.7(4) ?
C14 C15 C16 C17 . . . . -0.3(7) ?
C15 C14 C19 C18 . . . . -0.6(7) ?
C15 C16 C17 C18 . . . . 0.8(7) ?
C16 N7 C21 O7 . . . . 8.2(7) ?
C16 N7 C21 C27 . . . 2_576 -171.9(4) ?
C16 N7 C22 O8 . . . . -1.9(6) ?
C16 N7 C22 C23 . . . . 176.2(4) ?
C16 C17 C18 C19 . . . . -1.2(7) ?
C16 C17 C18 C20 . . . . 178.2(4) ?
C17 C18 C19 C14 . . . . 1.1(7) ?
C17 C18 C20 O5 . . . . -174.2(4) ?
C17 C18 C20 O6 . . . . 5.5(7) ?
C19 C14 C15 C16 . . . . 0.2(7) ?
C19 C18 C20 O5 . . . . 5.2(7) ?
C19 C18 C20 O6 . . . . -175.1(4) ?
C20 C18 C19 C14 . . . . -178.3(4) ?
C21 N7 C16 C15 . . . . -90.6(5) ?
C21 N7 C16 C17 . . . . 89.4(5) ?
C21 N7 C22 O8 . . . . 176.4(4) ?
C21 N7 C22 C23 . . . . -5.5(6) ?
C22 N7 C16 C15 . . . . 87.8(5) ?
C22 N7 C16 C17 . . . . -92.2(5) ?
C22 N7 C21 O7 . . . . -170.1(5) ?
C22 N7 C21 C27 . . . 2_576 9.8(6) ?
C22 C23 C24 C24 . . . 2_576 -175.5(5) ?
C22 C23 C24 C27 . . . 2_576 3.7(6) ?
C22 C23 C25 C26 . . . . 175.8(4) ?
C23 C25 C26 C27 . . . . 0.3(7) ?
C24 C23 C25 C26 . . . . -1.3(7) ?
C25 C23 C24 C24 . . . 2_576 1.5(8) ?
C25 C23 C24 C27 . . . 2_576 -179.3(4) ?
C25 C26 C27 C21 . . . 2_576 -179.8(5) ?
C25 C26 C27 C24 . . . 2_576 0.4(7) ?
C28 N8 C30 O9 . . . . 1.6(9) ?
C29 N8 C30 O9 . . . . -177.0(5) ?
